data_4122206
loop_
_publ_author_name
'Peng, Hai-Yan'
'Lam, Chi-Keung'
'Mak, Thomas C. W.'
'Cai, Zongwei'
'Ma, Wai-Tang'
'Li, Yu-Xue'
'Wong, Henry N. C.'

_publ_section_title
;
 Chiral rodlike platinum complexes, double helical chains, and potential
 asymmetric hydrogenation ligand based on &quot;linear&quot; building
 blocks: 1,8,9,16-tetrahydroxytetraphenylene and
 1,8,9,16-tetrakis(diphenylphosphino)tetraphenylene.
;
_journal_issue 26
_journal_name_full 'Journal of the American Chemical Society'
_journal_page_first 9603
_journal_page_last 9611
_journal_paper_doi 10.1021/ja051013l
_journal_volume 127
_journal_year 2005
_chemical_formula_sum 'C50 H34 F6 O9 P2 S2'
_chemical_formula_weight 1018.83
_chemical_name_systematic
; 
 ? 
;
_space_group_IT_number 14
_symmetry_cell_setting monoclinic
_symmetry_space_group_name_Hall '-P 2ybc'
_symmetry_space_group_name_H-M 'P 1 21/c 1'
_atom_sites_solution_hydrogens geom
_atom_sites_solution_primary direct
_atom_sites_solution_secondary difmap
_audit_creation_method SHELXL-97
_cell_angle_alpha 90.00
_cell_angle_beta 96.5300(10)
_cell_angle_gamma 90.00
_cell_formula_units_Z 4
_cell_length_a 10.3423(6)
_cell_length_b 29.4187(17)
_cell_length_c 15.2361(9)
_cell_measurement_reflns_used 4778
_cell_measurement_temperature 293(2)
_cell_measurement_theta_max 48.444
_cell_measurement_theta_min 4.738
_cell_volume 4605.6(5)
_computing_cell_refinement 'Bruker SMART'
_computing_data_collection 'Bruker SMART'
_computing_data_reduction 'Bruker SHELXTL'
_computing_molecular_graphics 'Bruker SHELXTL'
_computing_publication_material 'Bruker SHELXTL'
_computing_structure_refinement 'SHELXL-97 (Sheldrick, 1997)'
_computing_structure_solution 'SHELXS-97 (Sheldrick, 1990)'
_diffrn_ambient_temperature 293(2)
_diffrn_measured_fraction_theta_full 0.995
_diffrn_measured_fraction_theta_max 0.995
_diffrn_measurement_device_type 'CCD area detector'
_diffrn_measurement_method 'phi and omega scans'
_diffrn_radiation_monochromator graphite
_diffrn_radiation_source 'fine-focus sealed tube'
_diffrn_radiation_type MoK\a
_diffrn_radiation_wavelength 0.71073
_diffrn_reflns_av_R_equivalents 0.0716
_diffrn_reflns_av_sigmaI/netI 0.0757
_diffrn_reflns_limit_h_max 12
_diffrn_reflns_limit_h_min -12
_diffrn_reflns_limit_k_max 36
_diffrn_reflns_limit_k_min -27
_diffrn_reflns_limit_l_max 18
_diffrn_reflns_limit_l_min -19
_diffrn_reflns_number 26234
_diffrn_reflns_theta_full 26.50
_diffrn_reflns_theta_max 26.50
_diffrn_reflns_theta_min 1.51
_exptl_absorpt_coefficient_mu 0.268
_exptl_absorpt_correction_T_max 1.00000
_exptl_absorpt_correction_T_min 0.76556
_exptl_absorpt_correction_type empirical
_exptl_crystal_colour colorless
_exptl_crystal_density_diffrn 1.469
_exptl_crystal_density_method 'not measured'
_exptl_crystal_F_000 2088
_exptl_crystal_size_max 0.367
_exptl_crystal_size_mid 0.289
_exptl_crystal_size_min 0.212
_refine_diff_density_max 0.290
_refine_diff_density_min -0.352
_refine_diff_density_rms 0.045
_refine_ls_extinction_coef 0.00014(11)
_refine_ls_extinction_expression Fc^*^=kFc[1+0.001xFc^2^\l^3^/sin(2\q)]^-1/4^
_refine_ls_extinction_method SHELXL
_refine_ls_goodness_of_fit_ref 0.891
_refine_ls_hydrogen_treatment mixed
_refine_ls_matrix_type full
_refine_ls_number_parameters 759
_refine_ls_number_reflns 9484
_refine_ls_number_restraints 0
_refine_ls_restrained_S_all 0.891
_refine_ls_R_factor_all 0.0787
_refine_ls_R_factor_gt 0.0478
_refine_ls_shift/su_max 0.004
_refine_ls_shift/su_mean 0.000
_refine_ls_structure_factor_coef Fsqd
_refine_ls_weighting_details 'calc w=1/[\s^2^(Fo^2^)+(0.0378P)^2^+0.0000P] where P=(Fo^2^+2Fc^2^)/3'
_refine_ls_weighting_scheme calc
_refine_ls_wR_factor_gt 0.0956
_refine_ls_wR_factor_ref 0.1040
_reflns_number_gt 5900
_reflns_number_total 9484
_reflns_threshold_expression >2sigma(I)
_cod_data_source_file ja051013lsi20050205_012106.cif
_cod_data_source_block cd22287
_cod_depositor_comments
;
The following automatic conversions were performed:

'_symmetry_cell_setting' value 'Monoclinic' changed to 'monoclinic'
according to
/usr/data/users/saulius/automatic-downloads/retrospective/ACS/lib/dictionaries/cif_core.dic
dictionary named 'cif_core.dic' version 2.4.2 from 2011-04-26.

Automatic conversion script
Id: cif_fix_values 2281 2013-09-26 08:29:07Z andrius 
;
_cod_original_sg_symbol_H-M P2(1)/c
_cod_database_code 4122206

loop_
_symmetry_equiv_pos_as_xyz
'x, y, z'
'-x, y+1/2, -z+1/2'
'-x, -y, -z'
'x, -y-1/2, z-1/2'

loop_
_atom_site_label
_atom_site_type_symbol
_atom_site_fract_x
_atom_site_fract_y
_atom_site_fract_z
_atom_site_U_iso_or_equiv
_atom_site_adp_type
_atom_site_occupancy
_atom_site_symmetry_multiplicity
_atom_site_calc_flag
P1 P 0.37466(6) 0.88995(2) 1.17984(4) 0.03793(16) Uani 1 1 d
P2 P 0.25510(6) 0.91833(2) 0.64401(4) 0.04162(17) Uani 1 1 d
S1 S -0.03889(6) 0.81349(2) 0.75917(5) 0.0556(2) Uani 1 1 d
S2 S 0.65777(6) 0.81115(2) 1.02480(5) 0.05301(19) Uani 1 1 d
O1 O 0.47636(15) 0.92280(5) 1.16135(9) 0.0494(4) Uani 1 1 d
O2 O 0.21935(17) 0.95792(5) 0.69631(10) 0.0577(5) Uani 1 1 d
O3 O -0.00328(15) 0.86425(5) 0.74338(9) 0.0477(4) Uani 1 1 d
O4 O -0.02768(19) 0.80322(6) 0.84965(12) 0.0744(6) Uani 1 1 d
O5 O 0.01829(19) 0.78625(7) 0.69869(14) 0.0899(7) Uani 1 1 d
O6 O 0.62627(14) 0.85997(5) 1.05658(9) 0.0441(4) Uani 1 1 d
O7 O 0.60559(18) 0.77901(6) 1.07959(14) 0.0807(6) Uani 1 1 d
O8 O 0.64017(19) 0.80797(6) 0.93248(12) 0.0746(6) Uani 1 1 d
O9 O 0.3060(3) 0.05018(11) 0.7172(2) 0.1059(9) Uani 1 1 d
F1 F -0.26265(18) 0.77607(7) 0.73613(15) 0.1191(7) Uani 1 1 d
F2 F -0.2298(2) 0.82420(9) 0.63663(14) 0.1297(8) Uani 1 1 d
F3 F -0.26975(16) 0.84724(7) 0.76252(14) 0.1013(6) Uani 1 1 d
F4 F 0.88903(15) 0.84445(6) 1.01921(12) 0.0914(6) Uani 1 1 d
F5 F 0.85653(17) 0.81648(7) 1.14443(12) 0.1029(6) Uani 1 1 d
F6 F 0.87972(17) 0.77206(7) 1.03596(14) 0.1060(6) Uani 1 1 d
C1 C 0.3305(2) 0.84733(7) 1.09490(13) 0.0324(5) Uani 1 1 d
C2 C 0.2637(2) 0.80927(8) 1.11862(15) 0.0395(6) Uani 1 1 d
C3 C 0.2167(2) 0.77717(8) 1.05736(15) 0.0406(6) Uani 1 1 d
C4 C 0.2344(2) 0.78351(8) 0.96975(15) 0.0373(6) Uani 1 1 d
C5 C 0.3873(2) 0.79213(8) 0.80725(15) 0.0385(6) Uani 1 1 d
C6 C 0.4106(2) 0.79572(8) 0.72049(15) 0.0402(6) Uani 1 1 d
C7 C 0.3694(2) 0.83376(8) 0.67323(15) 0.0400(6) Uani 1 1 d
C8 C 0.2973(2) 0.86754(7) 0.70925(13) 0.0334(5) Uani 1 1 d
C9 C 0.0470(2) 0.89320(8) 0.81464(14) 0.0399(6) Uani 1 1 d
C10 C -0.0393(3) 0.91991(9) 0.85435(17) 0.0528(7) Uani 1 1 d
C11 C 0.0115(3) 0.94992(9) 0.91803(18) 0.0601(8) Uani 1 1 d
C12 C 0.1443(3) 0.95323(8) 0.94148(16) 0.0484(6) Uani 1 1 d
C13 C 0.4479(3) 0.96276(8) 0.90043(15) 0.0423(6) Uani 1 1 d
C14 C 0.5807(3) 0.96302(9) 0.92216(16) 0.0504(7) Uani 1 1 d
C15 C 0.6399(3) 0.92823(9) 0.97163(16) 0.0477(6) Uani 1 1 d
C16 C 0.5652(2) 0.89370(7) 0.99823(13) 0.0370(5) Uani 1 1 d
C17 C 0.4224(3) 0.85800(8) 1.27946(14) 0.0444(6) Uani 1 1 d
C18 C 0.3375(3) 0.84779(9) 1.34117(16) 0.0539(7) Uani 1 1 d
C19 C 0.3806(4) 0.82446(10) 1.41746(18) 0.0711(9) Uani 1 1 d
C20 C 0.5069(5) 0.81164(11) 1.4329(2) 0.0815(12) Uani 1 1 d
C21 C 0.5926(4) 0.82088(12) 1.3736(3) 0.0857(11) Uani 1 1 d
C22 C 0.5505(3) 0.84427(10) 1.2952(2) 0.0658(8) Uani 1 1 d
C23 C 0.2248(2) 0.91832(8) 1.19702(14) 0.0431(6) Uani 1 1 d
C24 C 0.1028(3) 0.90486(11) 1.1630(2) 0.0636(8) Uani 1 1 d
C25 C -0.0063(4) 0.92902(13) 1.1806(2) 0.0793(10) Uani 1 1 d
C26 C 0.0055(4) 0.96600(12) 1.2329(2) 0.0769(10) Uani 1 1 d
C27 C 0.1256(4) 0.97964(13) 1.2675(2) 0.0856(11) Uani 1 1 d
C28 C 0.2353(4) 0.95670(10) 1.2502(2) 0.0675(8) Uani 1 1 d
C29 C 0.3992(2) 0.92826(8) 0.59075(15) 0.0450(6) Uani 1 1 d
C30 C 0.3978(3) 0.93362(9) 0.50071(18) 0.0550(7) Uani 1 1 d
C31 C 0.5114(4) 0.94129(11) 0.4638(3) 0.0793(10) Uani 1 1 d
C32 C 0.6251(4) 0.94352(12) 0.5157(4) 0.0955(14) Uani 1 1 d
C33 C 0.6311(4) 0.93870(14) 0.6049(4) 0.1057(14) Uani 1 1 d
C34 C 0.5165(3) 0.93132(12) 0.6435(3) 0.0834(10) Uani 1 1 d
C35 C 0.1278(2) 0.90292(9) 0.55832(15) 0.0493(6) Uani 1 1 d
C36 C 0.0936(3) 0.85959(13) 0.5353(2) 0.0729(9) Uani 1 1 d
C37 C -0.0029(4) 0.85071(16) 0.4664(2) 0.0994(12) Uani 1 1 d
C38 C -0.0663(4) 0.8856(2) 0.4216(3) 0.1032(14) Uani 1 1 d
C39 C -0.0353(4) 0.9287(2) 0.4444(3) 0.0999(13) Uani 1 1 d
C40 C 0.0600(3) 0.93768(14) 0.5125(2) 0.0772(9) Uani 1 1 d
C41 C -0.2121(3) 0.81597(13) 0.7204(2) 0.0780(9) Uani 1 1 d
C42 C 0.8324(3) 0.81110(11) 1.0582(2) 0.0685(8) Uani 1 1 d
C4A C 0.3004(2) 0.82085(7) 0.94250(13) 0.0319(5) Uani 1 1 d
C8A C 0.2678(2) 0.86249(7) 0.79646(13) 0.0316(5) Uani 1 1 d
C12A C 0.2292(2) 0.92562(7) 0.90179(13) 0.0335(5) Uani 1 1 d
C16A C 0.4314(2) 0.89159(7) 0.97705(12) 0.0309(5) Uani 1 1 d
C4B C 0.3195(2) 0.82561(7) 0.84694(13) 0.0317(5) Uani 1 1 d
C8B C 0.1800(2) 0.89448(7) 0.83702(13) 0.0325(5) Uani 1 1 d
C12B C 0.3725(2) 0.92737(7) 0.92674(12) 0.0331(5) Uani 1 1 d
C16B C 0.35218(19) 0.85296(7) 1.00581(13) 0.0311(5) Uani 1 1 d
H1 H 0.2516(18) 0.8036(6) 1.1788(13) 0.034(6) Uiso 1 1 d
H2 H 0.1688(19) 0.7523(7) 1.0752(12) 0.041(6) Uiso 1 1 d
H3 H 0.2024(18) 0.7635(7) 0.9280(12) 0.032(6) Uiso 1 1 d
H4 H 0.4171(18) 0.7678(7) 0.8391(12) 0.030(6) Uiso 1 1 d
H5 H 0.452(2) 0.7729(7) 0.6947(13) 0.044(6) Uiso 1 1 d
H6 H 0.3926(19) 0.8386(7) 0.6163(13) 0.039(6) Uiso 1 1 d
H7 H -0.136(2) 0.9175(8) 0.8350(16) 0.072(8) Uiso 1 1 d
H8 H -0.044(2) 0.9696(8) 0.9460(15) 0.070(8) Uiso 1 1 d
H9 H 0.182(2) 0.9756(7) 0.9858(14) 0.045(6) Uiso 1 1 d
H10 H 0.403(2) 0.9874(7) 0.8668(13) 0.043(6) Uiso 1 1 d
H11 H 0.632(2) 0.9864(8) 0.9030(13) 0.050(7) Uiso 1 1 d
H12 H 0.729(2) 0.9273(7) 0.9889(14) 0.052(7) Uiso 1 1 d
H13 H 0.247(2) 0.8563(8) 1.3277(14) 0.049(7) Uiso 1 1 d
H14 H 0.303(3) 0.8186(11) 1.463(2) 0.129(12) Uiso 1 1 d
H15 H 0.542(3) 0.7964(10) 1.483(2) 0.095(11) Uiso 1 1 d
H16 H 0.677(3) 0.8131(10) 1.382(2) 0.099(13) Uiso 1 1 d
H17 H 0.611(2) 0.8502(8) 1.2557(14) 0.049(8) Uiso 1 1 d
H18 H 0.096(2) 0.8809(8) 1.1257(16) 0.069(9) Uiso 1 1 d
H19 H -0.085(3) 0.9202(10) 1.1584(18) 0.081(11) Uiso 1 1 d
H20 H -0.071(3) 0.9830(9) 1.2385(16) 0.073(9) Uiso 1 1 d
H21 H 0.138(3) 1.0043(11) 1.2972(19) 0.090(11) Uiso 1 1 d
H22 H 0.314(2) 0.9670(8) 1.2677(16) 0.059(9) Uiso 1 1 d
H23 H 0.315(2) 0.9303(8) 0.4663(15) 0.055(8) Uiso 1 1 d
H24 H 0.511(3) 0.9442(10) 0.400(2) 0.095(11) Uiso 1 1 d
H25 H 0.694(3) 0.9456(10) 0.4889(19) 0.087(11) Uiso 1 1 d
H26 H 0.704(3) 0.9404(11) 0.643(2) 0.103(12) Uiso 1 1 d
H27 H 0.517(3) 0.9304(10) 0.7019(18) 0.083(11) Uiso 1 1 d
H28 H 0.138(2) 0.8353(9) 0.5628(17) 0.063(8) Uiso 1 1 d
H29 H -0.020(4) 0.8184(12) 0.448(2) 0.128(14) Uiso 1 1 d
H30 H -0.128(4) 0.8771(12) 0.376(2) 0.127(14) Uiso 1 1 d
H31 H -0.080(3) 0.9527(11) 0.415(2) 0.115(13) Uiso 1 1 d
H32 H 0.083(3) 0.9662(11) 0.525(2) 0.106(14) Uiso 1 1 d
H33 H 0.308(5) 0.0186(17) 0.711(3) 0.19(3) Uiso 1 1 d
H34 H 0.288(2) 0.0506(8) 0.7742(15) 0.040(8) Uiso 1 1 d

loop_
_atom_site_aniso_label
_atom_site_aniso_U_11
_atom_site_aniso_U_22
_atom_site_aniso_U_33
_atom_site_aniso_U_23
_atom_site_aniso_U_13
_atom_site_aniso_U_12
P1 0.0479(4) 0.0389(4) 0.0268(3) -0.0015(3) 0.0034(3) -0.0042(3)
P2 0.0517(4) 0.0416(4) 0.0320(3) 0.0036(3) 0.0068(3) 0.0057(3)
S1 0.0453(4) 0.0564(4) 0.0645(5) -0.0165(4) 0.0030(3) -0.0050(3)
S2 0.0449(4) 0.0499(4) 0.0617(5) -0.0006(3) -0.0049(3) 0.0029(3)
O1 0.0605(11) 0.0500(10) 0.0381(9) -0.0066(8) 0.0078(8) -0.0175(8)
O2 0.0831(13) 0.0418(10) 0.0508(10) 0.0003(8) 0.0187(9) 0.0119(9)
O3 0.0471(10) 0.0559(11) 0.0391(9) -0.0107(8) 0.0005(7) -0.0057(8)
O4 0.0836(15) 0.0693(13) 0.0663(13) 0.0079(10) -0.0088(11) -0.0115(11)
O5 0.0790(15) 0.0784(14) 0.1163(17) -0.0525(13) 0.0276(13) -0.0065(11)
O6 0.0445(10) 0.0457(10) 0.0404(9) 0.0028(8) -0.0031(7) 0.0047(8)
O7 0.0704(14) 0.0536(12) 0.1196(17) 0.0275(12) 0.0169(12) -0.0092(10)
O8 0.0806(14) 0.0815(14) 0.0572(12) -0.0190(10) -0.0123(10) 0.0200(11)
O9 0.101(2) 0.086(2) 0.123(2) 0.0231(19) -0.0267(18) -0.0190(15)
F1 0.0751(14) 0.1048(16) 0.175(2) -0.0231(15) 0.0037(13) -0.0427(12)
F2 0.1001(16) 0.191(2) 0.0860(14) -0.0128(15) -0.0404(12) -0.0127(15)
F3 0.0512(11) 0.1102(15) 0.1428(17) -0.0206(13) 0.0122(11) 0.0047(10)
F4 0.0561(11) 0.0979(14) 0.1217(15) 0.0116(12) 0.0166(10) -0.0108(10)
F5 0.0824(14) 0.1337(17) 0.0827(13) 0.0116(12) -0.0333(10) 0.0009(11)
F6 0.0750(13) 0.0881(14) 0.1531(18) 0.0007(13) 0.0056(12) 0.0380(11)
C1 0.0355(13) 0.0326(12) 0.0287(11) 0.0008(10) 0.0025(10) 0.0006(10)
C2 0.0494(16) 0.0403(14) 0.0300(13) 0.0054(11) 0.0095(11) -0.0024(11)
C3 0.0460(15) 0.0329(13) 0.0429(14) 0.0063(11) 0.0061(12) -0.0083(11)
C4 0.0441(15) 0.0309(13) 0.0358(13) -0.0061(11) 0.0002(11) -0.0032(11)
C5 0.0415(14) 0.0332(14) 0.0395(14) -0.0002(11) -0.0012(11) 0.0067(11)
C6 0.0394(15) 0.0429(15) 0.0384(14) -0.0128(12) 0.0052(11) 0.0055(12)
C7 0.0483(15) 0.0453(15) 0.0270(12) -0.0035(11) 0.0068(11) 0.0002(12)
C8 0.0379(13) 0.0363(13) 0.0260(11) -0.0030(10) 0.0032(10) 0.0007(10)
C9 0.0447(15) 0.0421(14) 0.0328(12) -0.0048(11) 0.0044(11) -0.0005(11)
C10 0.0405(16) 0.0591(17) 0.0592(17) -0.0136(14) 0.0069(14) 0.0063(14)
C11 0.0532(19) 0.0585(18) 0.0703(19) -0.0215(15) 0.0137(15) 0.0150(14)
C12 0.0537(18) 0.0421(15) 0.0492(15) -0.0134(13) 0.0056(13) 0.0069(13)
C13 0.0578(18) 0.0355(14) 0.0332(13) 0.0010(11) 0.0030(12) -0.0032(12)
C14 0.0589(19) 0.0470(16) 0.0461(15) 0.0035(13) 0.0100(13) -0.0189(14)
C15 0.0378(16) 0.0559(17) 0.0487(15) 0.0000(13) 0.0023(13) -0.0130(13)
C16 0.0416(14) 0.0386(13) 0.0305(12) 0.0019(10) 0.0032(10) -0.0031(11)
C17 0.0600(17) 0.0398(14) 0.0316(13) -0.0018(11) -0.0028(12) -0.0026(12)
C18 0.082(2) 0.0476(16) 0.0320(14) -0.0019(12) 0.0075(15) -0.0025(15)
C19 0.130(3) 0.0451(17) 0.0369(16) -0.0014(13) 0.0033(19) -0.0077(19)
C20 0.139(4) 0.052(2) 0.046(2) 0.0023(16) -0.022(2) -0.001(2)
C21 0.085(3) 0.072(2) 0.091(3) 0.003(2) -0.030(2) 0.012(2)
C22 0.066(2) 0.072(2) 0.0570(18) 0.0048(16) -0.0052(17) 0.0024(17)
C23 0.0553(17) 0.0414(14) 0.0329(12) 0.0031(11) 0.0065(12) 0.0046(12)
C24 0.060(2) 0.062(2) 0.068(2) -0.0161(16) 0.0080(16) 0.0051(16)
C25 0.058(2) 0.085(3) 0.094(3) -0.013(2) 0.007(2) 0.012(2)
C26 0.080(3) 0.075(2) 0.078(2) 0.0000(19) 0.021(2) 0.028(2)
C27 0.104(3) 0.065(2) 0.089(3) -0.028(2) 0.013(2) 0.021(2)
C28 0.074(2) 0.058(2) 0.070(2) -0.0131(16) 0.0066(18) 0.0041(18)
C29 0.0532(16) 0.0386(14) 0.0438(14) 0.0006(11) 0.0085(12) -0.0020(12)
C30 0.065(2) 0.0517(17) 0.0515(17) -0.0043(13) 0.0202(16) -0.0086(15)
C31 0.092(3) 0.067(2) 0.088(3) -0.0092(19) 0.049(2) -0.0164(19)
C32 0.072(3) 0.073(2) 0.150(4) 0.000(3) 0.053(3) -0.014(2)
C33 0.055(3) 0.110(3) 0.147(4) 0.022(3) -0.010(3) -0.022(2)
C34 0.066(2) 0.105(3) 0.078(2) 0.014(2) 0.000(2) -0.0216(19)
C35 0.0450(16) 0.0659(18) 0.0370(13) 0.0111(13) 0.0051(12) 0.0022(13)
C36 0.071(2) 0.079(2) 0.063(2) 0.0113(18) -0.0173(16) -0.0059(19)
C37 0.099(3) 0.110(3) 0.080(3) 0.003(2) -0.028(2) -0.031(3)
C38 0.069(3) 0.166(5) 0.067(2) 0.021(3) -0.024(2) -0.026(3)
C39 0.064(3) 0.148(4) 0.082(3) 0.041(3) -0.017(2) 0.011(3)
C40 0.066(2) 0.088(3) 0.074(2) 0.019(2) -0.0051(18) 0.007(2)
C41 0.058(2) 0.087(3) 0.087(3) -0.018(2) -0.0001(19) -0.0155(19)
C42 0.0536(19) 0.068(2) 0.082(2) 0.0065(18) -0.0020(17) 0.0054(17)
C4A 0.0344(13) 0.0316(12) 0.0289(11) 0.0003(10) 0.0005(10) 0.0032(10)
C8A 0.0323(12) 0.0323(12) 0.0297(11) -0.0042(10) 0.0012(9) -0.0013(10)
C12A 0.0442(14) 0.0311(12) 0.0260(11) 0.0006(9) 0.0069(10) 0.0029(10)
C16A 0.0381(13) 0.0320(12) 0.0234(10) -0.0047(9) 0.0067(10) -0.0034(10)
C4B 0.0348(13) 0.0306(12) 0.0293(11) -0.0032(10) 0.0014(9) -0.0033(10)
C8B 0.0371(13) 0.0339(12) 0.0270(11) 0.0013(10) 0.0054(10) 0.0023(10)
C12B 0.0450(14) 0.0314(12) 0.0231(11) -0.0058(9) 0.0047(10) -0.0008(10)
C16B 0.0321(12) 0.0309(12) 0.0300(11) 0.0019(9) 0.0024(10) 0.0030(10)

loop_
_atom_type_symbol
_atom_type_description
_atom_type_scat_dispersion_real
_atom_type_scat_dispersion_imag
_atom_type_scat_source
C C 0.0033 0.0016 'International Tables Vol C Tables 4.2.6.8 and 6.1.1.4'
H H 0.0000 0.0000 'International Tables Vol C Tables 4.2.6.8 and 6.1.1.4'
O O 0.0106 0.0060 'International Tables Vol C Tables 4.2.6.8 and 6.1.1.4'
F F 0.0171 0.0103 'International Tables Vol C Tables 4.2.6.8 and 6.1.1.4'
P P 0.1023 0.0942 'International Tables Vol C Tables 4.2.6.8 and 6.1.1.4'
S S 0.1246 0.1234 'International Tables Vol C Tables 4.2.6.8 and 6.1.1.4'

loop_
_geom_angle_atom_site_label_1
_geom_angle_atom_site_label_2
_geom_angle_atom_site_label_3
_geom_angle
O1 P1 C23 111.51(10)
O1 P1 C17 111.60(11)
C23 P1 C17 106.02(11)
O1 P1 C1 116.14(9)
C23 P1 C1 105.72(11)
C17 P1 C1 105.13(10)
O2 P2 C29 112.64(10)
O2 P2 C35 112.38(11)
C29 P2 C35 106.75(11)
O2 P2 C8 114.24(9)
C29 P2 C8 102.71(11)
C35 P2 C8 107.39(11)
O5 S1 O4 121.93(13)
O5 S1 O3 108.69(11)
O4 S1 O3 111.25(10)
O5 S1 C41 106.40(15)
O4 S1 C41 107.18(15)
O3 S1 C41 98.74(14)
O8 S2 O7 122.37(13)
O8 S2 O6 111.41(10)
O7 S2 O6 109.02(10)
O8 S2 C42 106.98(14)
O7 S2 C42 105.59(14)
O6 S2 C42 98.60(12)
C9 O3 S1 121.58(14)
C16 O6 S2 122.55(13)
H33 O9 H34 97(3)
C2 C1 C16B 119.00(19)
C2 C1 P1 117.59(15)
C16B C1 P1 123.23(16)
C3 C2 C1 121.7(2)
C3 C2 H1 117.1(12)
C1 C2 H1 121.1(12)
C2 C3 C4 119.2(2)
C2 C3 H2 119.6(12)
C4 C3 H2 121.1(12)
C3 C4 C4A 121.5(2)
C3 C4 H3 121.0(12)
C4A C4 H3 117.5(12)
C6 C5 C4B 121.2(2)
C6 C5 H4 119.6(12)
C4B C5 H4 119.3(12)
C7 C6 C5 119.3(2)
C7 C6 H5 120.6(13)
C5 C6 H5 120.1(13)
C6 C7 C8 121.6(2)
C6 C7 H6 120.9(12)
C8 C7 H6 117.5(12)
C7 C8 C8A 118.74(19)
C7 C8 P2 118.47(15)
C8A C8 P2 122.64(16)
C10 C9 C8B 123.5(2)
C10 C9 O3 118.4(2)
C8B C9 O3 118.03(19)
C11 C10 C9 117.6(3)
C11 C10 H7 122.5(14)
C9 C10 H7 120.0(14)
C10 C11 C12 121.1(3)
C10 C11 H8 120.3(16)
C12 C11 H8 118.5(16)
C11 C12 C12A 120.4(2)
C11 C12 H9 121.7(12)
C12A C12 H9 117.9(13)
C14 C13 C12B 120.9(2)
C14 C13 H10 121.4(13)
C12B C13 H10 117.7(13)
C15 C14 C13 119.9(2)
C15 C14 H11 118.9(14)
C13 C14 H11 121.1(14)
C16 C15 C14 119.0(3)
C16 C15 H12 118.1(14)
C14 C15 H12 122.9(14)
C15 C16 C16A 123.2(2)
C15 C16 O6 118.4(2)
C16A C16 O6 118.19(19)
C22 C17 C18 119.1(3)
C22 C17 P1 117.6(2)
C18 C17 P1 123.2(2)
C19 C18 C17 120.6(3)
C19 C18 H13 121.3(13)
C17 C18 H13 118.0(13)
C20 C19 C18 119.9(3)
C20 C19 H14 126.0(18)
C18 C19 H14 114.1(18)
C19 C20 C21 121.1(3)
C19 C20 H15 124.0(19)
C21 C20 H15 115.0(19)
C20 C21 C22 120.0(4)
C20 C21 H16 123(2)
C22 C21 H16 117(2)
C17 C22 C21 119.4(3)
C17 C22 H17 122.2(15)
C21 C22 H17 118.4(15)
C24 C23 C28 117.7(3)
C24 C23 P1 125.6(2)
C28 C23 P1 116.7(2)
C23 C24 C25 121.0(3)
C23 C24 H18 117.7(17)
C25 C24 H18 121.2(17)
C26 C25 C24 120.5(4)
C26 C25 H19 119.0(19)
C24 C25 H19 121(2)
C25 C26 C27 119.2(3)
C25 C26 H20 117.2(17)
C27 C26 H20 123.3(17)
C26 C27 C28 121.4(4)
C26 C27 H21 122(2)
C28 C27 H21 116(2)
C27 C28 C23 120.1(3)
C27 C28 H22 122.1(17)
C23 C28 H22 117.6(17)
C34 C29 C30 118.8(3)
C34 C29 P2 117.8(2)
C30 C29 P2 123.4(2)
C31 C30 C29 120.7(3)
C31 C30 H23 123.0(13)
C29 C30 H23 116.2(13)
C32 C31 C30 120.0(4)
C32 C31 H24 118.8(18)
C30 C31 H24 121.2(19)
C31 C32 C33 121.3(4)
C31 C32 H25 116(2)
C33 C32 H25 122(2)
C32 C33 C34 119.4(4)
C32 C33 H26 125(2)
C34 C33 H26 115(2)
C29 C34 C33 119.8(4)
C29 C34 H27 119.1(19)
C33 C34 H27 121(2)
C36 C35 C40 117.5(3)
C36 C35 P2 124.8(2)
C40 C35 P2 117.8(3)
C35 C36 C37 121.0(3)
C35 C36 H28 120.5(17)
C37 C36 H28 118.4(17)
C38 C37 C36 120.1(4)
C38 C37 H29 121(2)
C36 C37 H29 118(2)
C39 C38 C37 119.7(4)
C39 C38 H30 125(2)
C37 C38 H30 115(2)
C38 C39 C40 120.5(4)
C38 C39 H31 120(2)
C40 C39 H31 119(2)
C39 C40 C35 121.2(4)
C39 C40 H32 120(2)
C35 C40 H32 119(2)
F2 C41 F3 109.4(3)
F2 C41 F1 109.4(3)
F3 C41 F1 109.0(3)
F2 C41 S1 110.6(2)
F3 C41 S1 110.9(2)
F1 C41 S1 107.5(3)
F6 C42 F4 109.8(3)
F6 C42 F5 109.2(3)
F4 C42 F5 108.4(3)
F6 C42 S2 108.5(2)
F4 C42 S2 110.5(2)
F5 C42 S2 110.3(2)
C4 C4A C16B 119.26(19)
C4 C4A C4B 119.39(19)
C16B C4A C4B 121.32(18)
C4B C8A C8 119.43(19)
C4B C8A C8B 118.31(17)
C8 C8A C8B 122.24(18)
C12 C12A C8B 119.6(2)
C12 C12A C12B 122.0(2)
C8B C12A C12B 118.30(18)
C16 C16A C12B 117.03(19)
C16 C16A C16B 122.11(19)
C12B C16A C16B 120.87(19)
C5 C4B C8A 119.41(19)
C5 C4B C4A 119.13(19)
C8A C4B C4A 121.45(18)
C9 C8B C12A 117.66(19)
C9 C8B C8A 121.20(19)
C12A C8B C8A 121.1(2)
C13 C12B C16A 119.9(2)
C13 C12B C12A 121.9(2)
C16A C12B C12A 118.19(19)
C1 C16B C4A 119.30(19)
C1 C16B C16A 121.58(18)
C4A C16B C16A 119.10(17)

loop_
_geom_bond_atom_site_label_1
_geom_bond_atom_site_label_2
_geom_bond_distance
P1 O1 1.4788(15)
P1 C23 1.806(2)
P1 C17 1.806(2)
P1 C1 1.823(2)
P2 O2 1.4817(16)
P2 C29 1.800(2)
P2 C35 1.803(3)
P2 C8 1.820(2)
S1 O5 1.4019(18)
S1 O4 1.4031(19)
S1 O3 1.5631(17)
S1 C41 1.823(3)
S2 O8 1.4008(18)
S2 O7 1.4088(18)
S2 O6 1.5618(16)
S2 C42 1.820(3)
O3 C9 1.430(2)
O6 C16 1.431(2)
O9 H33 0.93(5)
O9 H34 0.91(2)
F1 C41 1.318(4)
F2 C41 1.292(4)
F3 C41 1.304(3)
F4 C42 1.318(3)
F5 C42 1.319(3)
F6 C42 1.308(3)
C1 C2 1.385(3)
C1 C16B 1.411(3)
C2 C3 1.377(3)
C2 H1 0.955(18)
C3 C4 1.380(3)
C3 H2 0.94(2)
C4 C4A 1.382(3)
C4 H3 0.901(19)
C5 C6 1.374(3)
C5 C4B 1.387(3)
C5 H4 0.899(19)
C6 C7 1.372(3)
C6 H5 0.91(2)
C7 C8 1.392(3)
C7 H6 0.937(19)
C8 C8A 1.404(3)
C9 C10 1.379(3)
C9 C8B 1.380(3)
C10 C11 1.371(4)
C10 H7 1.01(3)
C11 C12 1.383(4)
C11 H8 0.95(2)
C12 C12A 1.384(3)
C12 H9 0.99(2)
C13 C14 1.375(3)
C13 C12B 1.387(3)
C13 H10 0.97(2)
C14 C15 1.373(4)
C14 H11 0.94(2)
C15 C16 1.366(3)
C15 H12 0.93(2)
C16 C16A 1.386(3)
C17 C22 1.380(4)
C17 C18 1.390(3)
C18 C19 1.380(4)
C18 H13 0.96(2)
C19 C20 1.354(5)
C19 H14 1.14(3)
C20 C21 1.363(5)
C20 H15 0.93(3)
C21 C22 1.404(4)
C21 H16 0.89(3)
C22 H17 0.93(2)
C23 C24 1.367(4)
C23 C28 1.386(4)
C24 C25 1.385(4)
C24 H18 0.90(2)
C25 C26 1.346(5)
C25 H19 0.88(3)
C26 C27 1.354(5)
C26 H20 0.95(3)
C27 C28 1.372(4)
C27 H21 0.86(3)
C28 H22 0.88(2)
C29 C34 1.379(4)
C29 C30 1.379(3)
C30 C31 1.377(4)
C30 H23 0.96(2)
C31 C32 1.342(5)
C31 H24 0.98(3)
C32 C33 1.362(6)
C32 H25 0.86(3)
C33 C34 1.398(5)
C33 H26 0.90(3)
C34 H27 0.89(3)
C35 C36 1.358(4)
C35 C40 1.383(4)
C36 C37 1.388(4)
C36 H28 0.92(3)
C37 C38 1.359(6)
C37 H29 1.00(3)
C38 C39 1.343(6)
C38 H30 0.92(4)
C39 C40 1.373(5)
C39 H31 0.93(3)
C40 H32 0.89(3)
C4A C16B 1.412(3)
C4A C4B 1.498(3)
C8A C4B 1.400(3)
C8A C8B 1.490(3)
C12A C8B 1.399(3)
C12A C12B 1.489(3)
C16A C12B 1.400(3)
C16A C16B 1.495(3)

loop_
_geom_torsion_atom_site_label_1
_geom_torsion_atom_site_label_2
_geom_torsion_atom_site_label_3
_geom_torsion_atom_site_label_4
_geom_torsion
O5 S1 O3 C9 -130.82(18)
O4 S1 O3 C9 6.1(2)
C41 S1 O3 C9 118.48(19)
O8 S2 O6 C16 10.4(2)
O7 S2 O6 C16 -127.62(17)
C42 S2 O6 C16 122.53(19)
O1 P1 C1 C2 162.92(16)
C23 P1 C1 C2 -72.87(19)
C17 P1 C1 C2 39.0(2)
O1 P1 C1 C16B -22.0(2)
C23 P1 C1 C16B 102.17(18)
C17 P1 C1 C16B -145.93(18)
C16B C1 C2 C3 -0.8(3)
P1 C1 C2 C3 174.43(19)
C1 C2 C3 C4 -1.2(4)
C2 C3 C4 C4A 1.3(4)
C4B C5 C6 C7 1.9(4)
C5 C6 C7 C8 -4.1(4)
C6 C7 C8 C8A 0.7(3)
C6 C7 C8 P2 176.41(19)
O2 P2 C8 C7 -160.40(17)
C29 P2 C8 C7 -38.1(2)
C35 P2 C8 C7 74.3(2)
O2 P2 C8 C8A 15.1(2)
C29 P2 C8 C8A 137.40(18)
C35 P2 C8 C8A -110.25(19)
S1 O3 C9 C10 -94.0(2)
S1 O3 C9 C8B 89.1(2)
C8B C9 C10 C11 1.5(4)
O3 C9 C10 C11 -175.2(2)
C9 C10 C11 C12 0.0(4)
C10 C11 C12 C12A -1.0(4)
C12B C13 C14 C15 -0.9(4)
C13 C14 C15 C16 0.2(4)
C14 C15 C16 C16A 0.7(3)
C14 C15 C16 O6 -174.2(2)
S2 O6 C16 C15 -104.9(2)
S2 O6 C16 C16A 79.9(2)
O1 P1 C17 C22 -39.4(2)
C23 P1 C17 C22 -161.0(2)
C1 P1 C17 C22 87.3(2)
O1 P1 C17 C18 138.9(2)
C23 P1 C17 C18 17.3(2)
C1 P1 C17 C18 -94.4(2)
C22 C17 C18 C19 0.4(4)
P1 C17 C18 C19 -178.0(2)
C17 C18 C19 C20 0.5(4)
C18 C19 C20 C21 -0.9(5)
C19 C20 C21 C22 0.4(5)
C18 C17 C22 C21 -0.8(4)
P1 C17 C22 C21 177.6(2)
C20 C21 C22 C17 0.5(5)
O1 P1 C23 C24 136.6(2)
C17 P1 C23 C24 -101.8(2)
C1 P1 C23 C24 9.5(2)
O1 P1 C23 C28 -44.2(2)
C17 P1 C23 C28 77.4(2)
C1 P1 C23 C28 -171.29(19)
C28 C23 C24 C25 0.5(4)
P1 C23 C24 C25 179.7(2)
C23 C24 C25 C26 -1.0(5)
C24 C25 C26 C27 0.6(5)
C25 C26 C27 C28 0.3(6)
C26 C27 C28 C23 -0.8(5)
C24 C23 C28 C27 0.4(4)
P1 C23 C28 C27 -178.9(2)
O2 P2 C29 C34 69.4(3)
C35 P2 C29 C34 -166.8(2)
C8 P2 C29 C34 -54.0(2)
O2 P2 C29 C30 -109.6(2)
C35 P2 C29 C30 14.2(2)
C8 P2 C29 C30 127.1(2)
C34 C29 C30 C31 0.9(4)
P2 C29 C30 C31 179.8(2)
C29 C30 C31 C32 0.1(5)
C30 C31 C32 C33 -0.6(6)
C31 C32 C33 C34 0.0(6)
C30 C29 C34 C33 -1.4(5)
P2 C29 C34 C33 179.6(3)
C32 C33 C34 C29 1.0(6)
O2 P2 C35 C36 -140.5(2)
C29 P2 C35 C36 95.5(3)
C8 P2 C35 C36 -14.1(3)
O2 P2 C35 C40 39.6(2)
C29 P2 C35 C40 -84.4(2)
C8 P2 C35 C40 166.1(2)
C40 C35 C36 C37 2.0(5)
P2 C35 C36 C37 -177.9(3)
C35 C36 C37 C38 -0.9(6)
C36 C37 C38 C39 -0.3(6)
C37 C38 C39 C40 0.2(6)
C38 C39 C40 C35 1.0(6)
C36 C35 C40 C39 -2.1(5)
P2 C35 C40 C39 177.8(3)
O5 S1 C41 F2 -46.5(3)
O4 S1 C41 F2 -178.4(2)
O3 S1 C41 F2 66.1(3)
O5 S1 C41 F3 -168.0(2)
O4 S1 C41 F3 60.1(3)
O3 S1 C41 F3 -55.5(3)
O5 S1 C41 F1 72.9(3)
O4 S1 C41 F1 -59.0(3)
O3 S1 C41 F1 -174.6(2)
O8 S2 C42 F6 -63.7(2)
O7 S2 C42 F6 68.1(2)
O6 S2 C42 F6 -179.3(2)
O8 S2 C42 F4 56.7(2)
O7 S2 C42 F4 -171.5(2)
O6 S2 C42 F4 -58.9(2)
O8 S2 C42 F5 176.6(2)
O7 S2 C42 F5 -51.6(3)
O6 S2 C42 F5 61.0(2)
C3 C4 C4A C16B 0.7(3)
C3 C4 C4A C4B 178.6(2)
C7 C8 C8A C4B 4.7(3)
P2 C8 C8A C4B -170.75(16)
C7 C8 C8A C8B -173.6(2)
P2 C8 C8A C8B 10.9(3)
C11 C12 C12A C8B 0.5(3)
C11 C12 C12A C12B -178.5(2)
C15 C16 C16A C12B -0.8(3)
O6 C16 C16A C12B 174.08(16)
C15 C16 C16A C16B 178.95(19)
O6 C16 C16A C16B -6.2(3)
C6 C5 C4B C8A 3.5(3)
C6 C5 C4B C4A -178.0(2)
C8 C8A C4B C5 -6.8(3)
C8B C8A C4B C5 171.56(19)
C8 C8A C4B C4A 174.76(19)
C8B C8A C4B C4A -6.9(3)
C4 C4A C4B C5 -60.0(3)
C16B C4A C4B C5 117.9(2)
C4 C4A C4B C8A 118.5(2)
C16B C4A C4B C8A -63.7(3)
C10 C9 C8B C12A -1.9(3)
O3 C9 C8B C12A 174.83(17)
C10 C9 C8B C8A 175.5(2)
O3 C9 C8B C8A -7.7(3)
C12 C12A C8B C9 0.8(3)
C12B C12A C8B C9 179.93(19)
C12 C12A C8B C8A -176.60(19)
C12B C12A C8B C8A 2.5(3)
C4B C8A C8B C9 -103.6(2)
C8 C8A C8B C9 74.8(3)
C4B C8A C8B C12A 73.8(3)
C8 C8A C8B C12A -107.9(2)
C14 C13 C12B C16A 0.8(3)
C14 C13 C12B C12A -178.1(2)
C16 C16A C12B C13 0.0(3)
C16B C16A C12B C13 -179.70(18)
C16 C16A C12B C12A 179.03(17)
C16B C16A C12B C12A -0.7(3)
C12 C12A C12B C13 -74.8(3)
C8B C12A C12B C13 106.2(2)
C12 C12A C12B C16A 106.3(2)
C8B C12A C12B C16A -72.8(2)
C2 C1 C16B C4A 2.8(3)
P1 C1 C16B C4A -172.12(16)
C2 C1 C16B C16A -175.7(2)
P1 C1 C16B C16A 9.3(3)
C4 C4A C16B C1 -2.8(3)
C4B C4A C16B C1 179.35(18)
C4 C4A C16B C16A 175.80(19)
C4B C4A C16B C16A -2.0(3)
C16 C16A C16B C1 71.1(3)
C12B C16A C16B C1 -109.1(2)
C16 C16A C16B C4A -107.4(2)
C12B C16A C16B C4A 72.3(2)
